data_1001319
loop_
_publ_author_name
'Rebbah, A.'
'Yazbeck, J.'
'Deschanvres, A.'

_publ_section_title
;
 Etude structurale des composes Cd~3~YX~3~ (Y=As, P; X=Cl, Br, I)
;
_journal_coden_ASTM RVCMA8
_journal_name_full 'Revue de Chimie Minerale'
_journal_page_first 43
_journal_page_last 53
_journal_volume 19
_journal_year 1981
_chemical_formula_structural '(Cd3 P I3).5'
_chemical_formula_sum 'Cd1.5 I1.5 P0.5'
_chemical_name_systematic 'tricadmium phosphide triiodide'
_space_group_IT_number 186
_symmetry_cell_setting hexagonal
_symmetry_Int_Tables_number 186
_symmetry_space_group_name_Hall 'P 6c -2c'
_symmetry_space_group_name_H-M 'P 63 m c'
_cell_angle_alpha 90
_cell_angle_beta 90
_cell_angle_gamma 120
_cell_formula_units_Z 1
_cell_length_a 4.422(9)
_cell_length_b 4.422(9)
_cell_length_c 7.24(1)
_cell_volume 122.6
_exptl_crystal_density_meas 5.1
_refine_ls_R_factor_all 0.056
_cod_original_formula_sum 'Cd1.5 I1.5 P.5'
_cod_database_code 1001319

loop_
_symmetry_equiv_pos_as_xyz
x,y,z
-y,x-y,z
y-x,-x,z
-y,-x,z
y-x,y,z
x,x-y,z
-x,-y,1/2+z
y,y-x,1/2+z
x-y,x,1/2+z
y,x,1/2+z
x-y,-y,1/2+z
-x,y-x,1/2+z

loop_
_atom_site_label
_atom_site_type_symbol
_atom_site_symmetry_multiplicity
_atom_site_Wyckoff_symbol
_atom_site_fract_x
_atom_site_fract_y
_atom_site_fract_z
_atom_site_occupancy
_atom_site_attached_hydrogens
_atom_site_calc_flag
Cd1 Cd2+ 2 b -0.66667 -0.33333 0. 0.75 0 d
I1 I1- 2 b -0.66667 -0.33333 0.373 0.75 0 d
P1 P3- 2 b -0.66667 -0.33333 0.373 0.25 0 d

loop_
_atom_type_symbol
_atom_type_oxidation_number
Cd2+ 2.000
I1- -1.000
P3- -3.000
